data_7015934
loop_
_publ_author_name
'Sokolov, Maxim N.'
'Mihailov, Maxim A.'
'Peresypkina, Eugenia V.'
'Brylev, Konstantin A.'
'Kitamura, Noboru'
'Fedin, Vladimir P.'

_publ_section_title
;
 Highly luminescent complexes [Mo(6)X(8)(n-C(3)F(7)COO)(6)](2-) (X =
 Br, I).
;
_journal_issue 24
_journal_name_full 'Dalton transactions (Cambridge, England : 2003)'
_journal_page_first 6375
_journal_page_last 6377
_journal_paper_doi 10.1039/c1dt10376h
_journal_volume 40
_journal_year 2011
_chemical_formula_moiety 'C24 Br8 F42 Mo6 O12, 2(C16 H36 N)'
_chemical_formula_structural '(Bu4 N)2 [Mo6 Br8 (C3 F7 C O O)6]'
_chemical_formula_sum 'C56 H72 Br8 F42 Mo6 N2 O12'
_chemical_formula_weight 2978.08
_chemical_name_systematic
;
?
;
_space_group_IT_number 14
_symmetry_cell_setting monoclinic
_symmetry_space_group_name_Hall '-P 2yn'
_symmetry_space_group_name_H-M 'P 1 21/n 1'
_atom_sites_solution_hydrogens geom
_atom_sites_solution_primary direct
_atom_sites_solution_secondary difmap
_audit_creation_method SHELXL-97
_cell_angle_alpha 90.00
_cell_angle_beta 102.9190(10)
_cell_angle_gamma 90.00
_cell_formula_units_Z 2
_cell_length_a 12.5108(3)
_cell_length_b 18.0389(5)
_cell_length_c 20.3508(5)
_cell_measurement_reflns_used 7636
_cell_measurement_temperature 150.0(2)
_cell_measurement_theta_max 29.0523
_cell_measurement_theta_min 2.258
_cell_volume 4476.5(2)
_computing_cell_refinement 'Apex2 V.1.27 (Bruker, 2005)'
_computing_data_collection 'Apex2 V.1.27 (Bruker, 2005)'
_computing_data_reduction 'Apex2 V.1.27 (Bruker, 2005)'
_computing_molecular_graphics 'SHELXTL V6.22 (Bruker, 2000-2005)'
_computing_publication_material 'local programs'
_computing_structure_refinement 'SHELXL-97 (Sheldrick, 1997)'
_computing_structure_solution 'SHELXS-97 (Sheldrick, 1990)'
_diffrn_ambient_temperature 150.0(2)
_diffrn_detector_area_resol_mean 25
_diffrn_measured_fraction_theta_full 0.998
_diffrn_measured_fraction_theta_max 0.842
_diffrn_measurement_device_type 'Bruker X8Apex CCD detector'
_diffrn_measurement_method 'combined omega- and phi-scans'
_diffrn_radiation_monochromator graphite
_diffrn_radiation_source 'fine-focus sealed tube'
_diffrn_radiation_type MoK\a
_diffrn_radiation_wavelength 0.71073
_diffrn_reflns_av_R_equivalents 0.0608
_diffrn_reflns_av_sigmaI/netI 0.0824
_diffrn_reflns_limit_h_max 17
_diffrn_reflns_limit_h_min -11
_diffrn_reflns_limit_k_max 25
_diffrn_reflns_limit_k_min -26
_diffrn_reflns_limit_l_max 28
_diffrn_reflns_limit_l_min -29
_diffrn_reflns_number 46861
_diffrn_reflns_theta_full 25.00
_diffrn_reflns_theta_max 31.42
_diffrn_reflns_theta_min 2.09
_diffrn_standards_decay_% 0
_diffrn_standards_interval_count 0
_diffrn_standards_interval_time 0
_diffrn_standards_number 0
_exptl_absorpt_coefficient_mu 4.525
_exptl_absorpt_correction_T_max 0.729
_exptl_absorpt_correction_T_min 0.579
_exptl_absorpt_correction_type empirical
_exptl_absorpt_process_details 'based on intensities (SADABS, Bruker, 2005)'
_exptl_crystal_colour yellow
_exptl_crystal_density_diffrn 2.209
_exptl_crystal_density_meas ?
_exptl_crystal_density_method 'not measured'
_exptl_crystal_description prism
_exptl_crystal_F_000 2856
_exptl_crystal_size_max 0.22
_exptl_crystal_size_mid 0.09
_exptl_crystal_size_min 0.07
_refine_diff_density_max 0.991
_refine_diff_density_min -1.033
_refine_diff_density_rms 0.170
_refine_ls_extinction_method none
_refine_ls_goodness_of_fit_ref 0.993
_refine_ls_hydrogen_treatment constr
_refine_ls_matrix_type full
_refine_ls_number_parameters 572
_refine_ls_number_reflns 12465
_refine_ls_number_restraints 0
_refine_ls_restrained_S_all 0.993
_refine_ls_R_factor_all 0.0947
_refine_ls_R_factor_gt 0.0393
_refine_ls_shift/su_max 0.002
_refine_ls_shift/su_mean 0.000
_refine_ls_structure_factor_coef Fsqd
_refine_ls_weighting_details 'calc w=1/[\s^2^(Fo^2^)+(0.0224P)^2^+4.1687P] where P=(Fo^2^+2Fc^2^)/3'
_refine_ls_weighting_scheme calc
_refine_ls_wR_factor_gt 0.0627
_refine_ls_wR_factor_ref 0.0765
_reflns_number_gt 7607
_reflns_number_total 12465
_reflns_threshold_expression >2sigma(I)
_cod_data_source_file c1dt10376h.txt
_cod_data_source_block 2
_cod_depositor_comments
;
The following automatic conversions were performed:
'_atom_site_symetry_multiplicity' tag replaced with
'_atom_site_symmetry_multiplicity'.

Automatic conversion script
Id: cif_correct_tags 1440 2010-10-19 06:21:57Z saulius 

The following automatic conversions were performed:

'_exptl_crystal_density_meas' value 'none' was changed to '?' - the
value is perceived as not measured.

Automatic conversion script
Id: cif_fix_values 3008 2015-01-20 13:52:24Z robertas 
;
_cod_original_sg_symbol_H-M P2(1)/n
_cod_database_code 7015934

loop_
_symmetry_equiv_pos_as_xyz
'x, y, z'
'-x+1/2, y+1/2, -z+1/2'
'-x, -y, -z'
'x-1/2, -y-1/2, z-1/2'

loop_
_atom_site_label
_atom_site_type_symbol
_atom_site_fract_x
_atom_site_fract_y
_atom_site_fract_z
_atom_site_U_iso_or_equiv
_atom_site_adp_type
_atom_site_occupancy
_atom_site_symmetry_multiplicity
_atom_site_calc_flag
_atom_site_refinement_flags
_atom_site_disorder_assembly
_atom_site_disorder_group
Mo1 Mo 0.35883(3) 0.53123(2) 0.500253(17) 0.01357(8) Uani 1 1 d . . .
Mo2 Mo 0.53073(3) 0.49245(2) 0.593247(17) 0.01350(8) Uani 1 1 d . . .
Mo3 Mo 0.54799(3) 0.59781(2) 0.507356(17) 0.01360(8) Uani 1 1 d . . .
Br1 Br 0.37823(3) 0.63638(2) 0.41536(2) 0.01818(10) Uani 1 1 d . . .
Br2 Br 0.71914(3) 0.55847(2) 0.59966(2) 0.01782(10) Uani 1 1 d . . .
Br3 Br 0.43701(3) 0.62023(2) 0.59968(2) 0.01725(10) Uani 1 1 d . . .
Br4 Br 0.65585(3) 0.57359(2) 0.41475(2) 0.01732(10) Uani 1 1 d . . .
O11 O 0.1958(2) 0.56639(16) 0.49280(13) 0.0190(7) Uani 1 1 d . . .
O12 O 0.1789(2) 0.56966(19) 0.60087(15) 0.0285(8) Uani 1 1 d . . .
O21 O 0.5799(2) 0.48821(16) 0.69981(13) 0.0189(7) Uani 1 1 d . . .
O22 O 0.4259(3) 0.5109(2) 0.73705(16) 0.0385(9) Uani 1 1 d . . .
O31 O 0.6031(2) 0.70781(16) 0.52427(14) 0.0206(7) Uani 1 1 d . . .
O32 O 0.6147(3) 0.76462(18) 0.42722(16) 0.0331(8) Uani 1 1 d . . .
C11 C 0.1461(3) 0.5775(2) 0.5409(2) 0.0168(9) Uani 1 1 d . . .
C12 C 0.0292(3) 0.6079(3) 0.5136(2) 0.0191(10) Uani 1 1 d . . .
C13 C 0.0294(4) 0.6910(3) 0.4967(2) 0.0273(11) Uani 1 1 d . . .
C14 C -0.0822(5) 0.7306(3) 0.4788(3) 0.0426(14) Uani 1 1 d . . .
C21 C 0.5243(4) 0.5046(3) 0.7434(2) 0.0244(10) Uani 1 1 d . . .
C22 C 0.5997(4) 0.5216(3) 0.8131(2) 0.0300(12) Uani 1 1 d . . .
C23 C 0.6759(4) 0.5887(3) 0.8109(2) 0.0361(13) Uani 1 1 d . . .
C24 C 0.7253(5) 0.6269(4) 0.8764(3) 0.0522(16) Uani 1 1 d . . .
C31 C 0.6218(3) 0.7614(2) 0.4872(2) 0.0190(10) Uani 1 1 d . . .
C32 C 0.6559(4) 0.8321(3) 0.5306(2) 0.0246(11) Uani 1 1 d . . .
C33 C 0.5603(4) 0.8832(3) 0.5357(2) 0.0313(12) Uani 1 1 d . . .
C34 C 0.4644(4) 0.8478(3) 0.5589(3) 0.0381(13) Uani 1 1 d . . .
F11 F -0.03188(19) 0.59888(16) 0.56059(13) 0.0325(7) Uani 1 1 d . . .
F12 F -0.02453(18) 0.57104(14) 0.45784(12) 0.0258(6) Uani 1 1 d . . .
F13 F 0.0902(3) 0.72584(17) 0.54954(18) 0.0740(13) Uani 1 1 d . . .
F14 F 0.0747(2) 0.70006(17) 0.44397(18) 0.0556(10) Uani 1 1 d . . .
F15 F -0.1456(3) 0.69787(19) 0.4267(2) 0.0758(13) Uani 1 1 d . . .
F16 F -0.1306(4) 0.7280(3) 0.5288(2) 0.120(2) Uani 1 1 d . . .
F17 F -0.0695(2) 0.79984(17) 0.46242(17) 0.0538(9) Uani 1 1 d . . .
F21 F 0.5381(2) 0.5407(2) 0.85766(15) 0.0713(12) Uani 1 1 d . . .
F22 F 0.6597(3) 0.46241(19) 0.83642(15) 0.0648(11) Uani 1 1 d . . .
F23 F 0.7632(2) 0.5641(2) 0.78720(16) 0.0597(10) Uani 1 1 d . . .
F24 F 0.6239(3) 0.64090(18) 0.76687(15) 0.0569(9) Uani 1 1 d . . .
F25 F 0.6486(4) 0.6662(2) 0.8963(2) 0.0943(14) Uani 1 1 d . . .
F26 F 0.8015(4) 0.6732(2) 0.86917(18) 0.0927(15) Uani 1 1 d . . .
F27 F 0.7636(3) 0.5764(2) 0.92328(16) 0.0645(10) Uani 1 1 d . . .
F31 F 0.7094(2) 0.81554(15) 0.59412(13) 0.0336(7) Uani 1 1 d . . .
F32 F 0.7262(2) 0.87319(15) 0.50311(14) 0.0387(7) Uani 1 1 d . . .
F33 F 0.5984(2) 0.93891(17) 0.57891(16) 0.0515(9) Uani 1 1 d . . .
F34 F 0.5191(2) 0.91347(17) 0.47367(15) 0.0472(8) Uani 1 1 d . . .
F35 F 0.3947(3) 0.90058(19) 0.56842(17) 0.0614(10) Uani 1 1 d . . .
F36 F 0.4990(2) 0.81218(18) 0.61655(14) 0.0497(9) Uani 1 1 d . . .
F37 F 0.4101(2) 0.80124(17) 0.51329(14) 0.0402(7) Uani 1 1 d . . .
N1 N 0.1301(3) 0.5840(2) 0.77942(17) 0.0200(8) Uani 1 1 d . . .
C41 C 0.0874(3) 0.5202(2) 0.7324(2) 0.0229(10) Uani 1 1 d . . .
H41A H 0.1495 0.4867 0.7308 0.027 Uiso 1 1 calc R . .
H41B H 0.0604 0.5404 0.6864 0.027 Uiso 1 1 calc R . .
C42 C -0.0036(4) 0.4747(3) 0.7507(2) 0.0281(11) Uani 1 1 d . . .
H42A H -0.0656 0.5076 0.7539 0.034 Uiso 1 1 calc R . .
H42B H 0.0236 0.4511 0.7952 0.034 Uiso 1 1 calc R . .
C43 C -0.0432(4) 0.4151(3) 0.6980(2) 0.0321(12) Uani 1 1 d . . .
H43A H -0.0751 0.4392 0.6542 0.039 Uiso 1 1 calc R . .
H43B H 0.0202 0.3850 0.6922 0.039 Uiso 1 1 calc R . .
C44 C -0.1287(4) 0.3643(3) 0.7169(3) 0.0457(15) Uani 1 1 d . . .
H44A H -0.1542 0.3286 0.6805 0.068 Uiso 1 1 calc R . .
H44B H -0.1909 0.3939 0.7238 0.068 Uiso 1 1 calc R . .
H44C H -0.0960 0.3377 0.7585 0.068 Uiso 1 1 calc R . .
C51 C 0.2198(3) 0.6212(2) 0.7514(2) 0.0223(10) Uani 1 1 d . . .
H51A H 0.2695 0.5824 0.7411 0.027 Uiso 1 1 calc R . .
H51B H 0.1853 0.6459 0.7085 0.027 Uiso 1 1 calc R . .
C52 C 0.2879(4) 0.6780(3) 0.7976(2) 0.0308(12) Uani 1 1 d . . .
H52A H 0.3369 0.6523 0.8357 0.037 Uiso 1 1 calc R . .
H52B H 0.2387 0.7109 0.8164 0.037 Uiso 1 1 calc R . .
C53 C 0.3568(4) 0.7249(3) 0.7598(3) 0.0368(13) Uani 1 1 d . . .
H53A H 0.4144 0.7509 0.7930 0.044 Uiso 1 1 calc R . .
H53B H 0.3938 0.6915 0.7332 0.044 Uiso 1 1 calc R . .
C54 C 0.2913(5) 0.7810(4) 0.7134(3) 0.066(2) Uani 1 1 d . . .
H54A H 0.3404 0.8106 0.6925 0.099 Uiso 1 1 calc R . .
H54B H 0.2530 0.8136 0.7391 0.099 Uiso 1 1 calc R . .
H54C H 0.2374 0.7556 0.6782 0.099 Uiso 1 1 calc R . .
C61 C 0.1758(3) 0.5567(2) 0.8509(2) 0.0207(10) Uani 1 1 d . . .
H61A H 0.1144 0.5368 0.8690 0.025 Uiso 1 1 calc R . .
H61B H 0.2067 0.5996 0.8792 0.025 Uiso 1 1 calc R . .
C62 C 0.2641(3) 0.4971(3) 0.8578(2) 0.0257(11) Uani 1 1 d . . .
H62A H 0.2299 0.4490 0.8416 0.031 Uiso 1 1 calc R . .
H62B H 0.3166 0.5103 0.8299 0.031 Uiso 1 1 calc R . .
C63 C 0.3245(4) 0.4899(3) 0.9314(2) 0.0291(11) Uani 1 1 d . . .
H63A H 0.3702 0.5347 0.9447 0.035 Uiso 1 1 calc R . .
H63B H 0.2703 0.4874 0.9601 0.035 Uiso 1 1 calc R . .
C64 C 0.3972(4) 0.4217(3) 0.9439(3) 0.0469(15) Uani 1 1 d . . .
H64A H 0.4339 0.4192 0.9917 0.070 Uiso 1 1 calc R . .
H64B H 0.4524 0.4246 0.9166 0.070 Uiso 1 1 calc R . .
H64C H 0.3523 0.3772 0.9314 0.070 Uiso 1 1 calc R . .
C71 C 0.0396(3) 0.6387(3) 0.7834(2) 0.0239(10) Uani 1 1 d . . .
H71A H 0.0726 0.6817 0.8108 0.029 Uiso 1 1 calc R . .
H71B H -0.0119 0.6147 0.8072 0.029 Uiso 1 1 calc R . .
C72 C -0.0253(4) 0.6672(3) 0.7157(2) 0.0353(13) Uani 1 1 d . . .
H72A H -0.0693 0.6262 0.6909 0.042 Uiso 1 1 calc R . .
H72B H 0.0261 0.6847 0.6884 0.042 Uiso 1 1 calc R . .
C73 C -0.1017(4) 0.7307(3) 0.7251(3) 0.0428(15) Uani 1 1 d . . .
H73A H -0.1546 0.7396 0.6818 0.051 Uiso 1 1 calc R . .
H73B H -0.1439 0.7154 0.7586 0.051 Uiso 1 1 calc R . .
C74 C -0.0432(6) 0.8018(3) 0.7481(3) 0.070(2) Uani 1 1 d . . .
H74A H -0.0970 0.8401 0.7520 0.105 Uiso 1 1 calc R . .
H74B H -0.0013 0.8175 0.7152 0.105 Uiso 1 1 calc R . .
H74C H 0.0068 0.7942 0.7921 0.105 Uiso 1 1 calc R . .

loop_
_atom_site_aniso_label
_atom_site_aniso_U_11
_atom_site_aniso_U_22
_atom_site_aniso_U_33
_atom_site_aniso_U_23
_atom_site_aniso_U_13
_atom_site_aniso_U_12
Mo1 0.01156(18) 0.0154(2) 0.01448(18) -0.00035(14) 0.00445(14) 0.00091(14)
Mo2 0.01266(18) 0.0150(2) 0.01350(18) -0.00029(14) 0.00431(14) 0.00033(14)
Mo3 0.01357(18) 0.0127(2) 0.01529(18) -0.00038(14) 0.00486(14) -0.00049(14)
Br1 0.0187(2) 0.0174(2) 0.0188(2) 0.00225(17) 0.00485(17) 0.00409(17)
Br2 0.0137(2) 0.0213(3) 0.0182(2) -0.00227(17) 0.00295(16) -0.00200(17)
Br3 0.0185(2) 0.0167(2) 0.0180(2) -0.00220(17) 0.00698(17) 0.00148(17)
Br4 0.0165(2) 0.0186(2) 0.0186(2) 0.00016(17) 0.00773(17) -0.00226(17)
O11 0.0146(15) 0.0260(19) 0.0176(16) 0.0008(13) 0.0064(12) 0.0050(13)
O12 0.0223(17) 0.047(2) 0.0171(17) 0.0041(15) 0.0059(13) 0.0074(15)
O21 0.0190(16) 0.0254(19) 0.0134(15) 0.0000(13) 0.0057(12) 0.0014(13)
O22 0.0245(19) 0.065(3) 0.0289(19) -0.0025(18) 0.0107(15) 0.0060(17)
O31 0.0244(17) 0.0160(18) 0.0227(17) 0.0003(13) 0.0080(13) -0.0048(13)
O32 0.051(2) 0.029(2) 0.0199(18) 0.0048(15) 0.0094(16) -0.0002(16)
C11 0.016(2) 0.014(2) 0.022(2) -0.0017(18) 0.0072(18) -0.0017(17)
C12 0.016(2) 0.025(3) 0.019(2) -0.0007(19) 0.0091(18) 0.0006(18)
C13 0.024(3) 0.024(3) 0.034(3) 0.000(2) 0.005(2) 0.000(2)
C14 0.043(3) 0.030(4) 0.057(4) 0.013(3) 0.016(3) 0.015(3)
C21 0.027(3) 0.026(3) 0.021(2) 0.002(2) 0.006(2) 0.000(2)
C22 0.029(3) 0.044(4) 0.020(3) -0.004(2) 0.011(2) -0.005(2)
C23 0.029(3) 0.051(4) 0.029(3) -0.008(3) 0.008(2) -0.004(3)
C24 0.060(4) 0.054(5) 0.044(4) -0.011(3) 0.014(3) -0.009(4)
C31 0.012(2) 0.013(2) 0.033(3) 0.0024(19) 0.0070(19) 0.0022(17)
C32 0.022(2) 0.023(3) 0.027(3) 0.005(2) 0.003(2) 0.000(2)
C33 0.038(3) 0.019(3) 0.033(3) -0.003(2) 0.000(2) 0.000(2)
C34 0.035(3) 0.037(4) 0.041(3) -0.012(3) 0.006(3) 0.010(3)
F11 0.0189(14) 0.048(2) 0.0372(16) 0.0062(14) 0.0198(12) 0.0047(12)
F12 0.0178(13) 0.0241(16) 0.0328(15) -0.0032(12) -0.0003(11) -0.0034(11)
F13 0.084(3) 0.025(2) 0.082(3) -0.0109(18) -0.049(2) 0.0025(18)
F14 0.052(2) 0.037(2) 0.094(3) 0.0302(18) 0.0491(19) 0.0090(15)
F15 0.040(2) 0.039(2) 0.128(3) 0.014(2) -0.026(2) -0.0019(17)
F16 0.139(4) 0.129(4) 0.128(4) 0.081(3) 0.106(3) 0.108(3)
F17 0.051(2) 0.0218(19) 0.080(3) 0.0036(16) -0.0032(17) 0.0105(15)
F21 0.047(2) 0.144(4) 0.0296(18) -0.028(2) 0.0231(15) -0.034(2)
F22 0.084(3) 0.047(2) 0.043(2) 0.0126(17) -0.0304(18) -0.0035(19)
F23 0.0372(19) 0.090(3) 0.058(2) -0.027(2) 0.0245(16) -0.0126(18)
F24 0.071(2) 0.042(2) 0.047(2) 0.0144(16) -0.0078(17) -0.0096(18)
F25 0.118(4) 0.076(3) 0.095(3) -0.043(3) 0.037(3) 0.022(3)
F26 0.133(4) 0.093(3) 0.053(2) -0.015(2) 0.023(2) -0.076(3)
F27 0.077(3) 0.064(3) 0.045(2) 0.0123(19) -0.0053(18) -0.006(2)
F31 0.0377(16) 0.0247(17) 0.0318(16) -0.0008(12) -0.0062(13) -0.0022(12)
F32 0.0368(17) 0.0269(18) 0.0540(19) 0.0057(14) 0.0139(14) -0.0120(13)
F33 0.056(2) 0.0269(19) 0.068(2) -0.0180(16) 0.0046(17) 0.0008(15)
F34 0.054(2) 0.035(2) 0.050(2) 0.0159(15) 0.0068(15) 0.0184(15)
F35 0.054(2) 0.059(3) 0.076(3) -0.0184(19) 0.0246(18) 0.0245(18)
F36 0.055(2) 0.065(3) 0.0328(18) 0.0019(16) 0.0165(15) 0.0057(17)
F37 0.0271(16) 0.043(2) 0.0506(19) -0.0109(15) 0.0086(13) 0.0020(13)
N1 0.024(2) 0.021(2) 0.0184(19) -0.0002(16) 0.0101(15) 0.0005(16)
C41 0.026(2) 0.020(3) 0.024(2) -0.0061(19) 0.0079(19) 0.001(2)
C42 0.028(3) 0.026(3) 0.030(3) 0.000(2) 0.009(2) -0.005(2)
C43 0.034(3) 0.027(3) 0.032(3) -0.002(2) 0.001(2) 0.000(2)
C44 0.048(4) 0.045(4) 0.038(3) 0.005(3) -0.005(3) -0.017(3)
C51 0.023(2) 0.023(3) 0.024(2) 0.003(2) 0.0116(19) 0.0012(19)
C52 0.033(3) 0.034(3) 0.027(3) -0.001(2) 0.009(2) -0.005(2)
C53 0.035(3) 0.036(4) 0.041(3) -0.004(3) 0.013(2) -0.009(2)
C54 0.064(4) 0.054(5) 0.079(5) 0.033(4) 0.012(4) -0.013(3)
C61 0.024(2) 0.021(3) 0.017(2) 0.0016(18) 0.0048(18) -0.0001(19)
C62 0.028(3) 0.023(3) 0.029(3) 0.004(2) 0.012(2) 0.003(2)
C63 0.029(3) 0.023(3) 0.033(3) 0.007(2) 0.002(2) 0.001(2)
C64 0.039(3) 0.037(4) 0.063(4) 0.016(3) 0.008(3) 0.016(3)
C71 0.024(2) 0.021(3) 0.026(3) -0.002(2) 0.0053(19) 0.003(2)
C72 0.042(3) 0.033(3) 0.027(3) 0.001(2) -0.002(2) 0.012(2)
C73 0.035(3) 0.040(4) 0.052(4) 0.017(3) 0.006(3) 0.021(3)
C74 0.099(6) 0.038(4) 0.071(5) 0.004(3) 0.017(4) 0.028(4)

loop_
_atom_type_symbol
_atom_type_description
_atom_type_scat_dispersion_real
_atom_type_scat_dispersion_imag
_atom_type_scat_source
C C 0.0033 0.0016 'International Tables Vol C Tables 4.2.6.8 and 6.1.1.4'
H H 0.0000 0.0000 'International Tables Vol C Tables 4.2.6.8 and 6.1.1.4'
N N 0.0061 0.0033 'International Tables Vol C Tables 4.2.6.8 and 6.1.1.4'
O O 0.0106 0.0060 'International Tables Vol C Tables 4.2.6.8 and 6.1.1.4'
F F 0.0171 0.0103 'International Tables Vol C Tables 4.2.6.8 and 6.1.1.4'
Br Br -0.2901 2.4595 'International Tables Vol C Tables 4.2.6.8 and 6.1.1.4'
Mo Mo -1.6832 0.6857 'International Tables Vol C Tables 4.2.6.8 and 6.1.1.4'

loop_
_geom_angle_atom_site_label_1
_geom_angle_atom_site_label_2
_geom_angle_atom_site_label_3
_geom_angle
_geom_angle_site_symmetry_1
_geom_angle_site_symmetry_3
_geom_angle_publ_flag
Mo2 Mo1 Mo2 90.003(15) . 3_666 ?
Mo2 Mo1 Mo3 60.156(13) . 3_666 ?
Mo2 Mo1 Mo3 59.947(13) . . ?
Mo2 Mo1 Mo3 60.055(13) 3_666 . ?
Mo3 Mo1 Mo2 59.989(13) 3_666 3_666 ?
Mo3 Mo1 Mo3 90.124(16) 3_666 . ?
Br1 Mo1 Mo2 119.230(18) . . ?
Br1 Mo1 Mo2 59.805(14) . 3_666 ?
Br1 Mo1 Mo3 119.791(18) . 3_666 ?
Br1 Mo1 Mo3 59.283(14) . . ?
Br2 Mo1 Mo2 120.006(19) 3_666 . ?
Br2 Mo1 Mo2 60.005(14) 3_666 3_666 ?
Br2 Mo1 Mo3 59.850(14) 3_666 3_666 ?
Br2 Mo1 Mo3 120.060(18) 3_666 . ?
Br2 Mo1 Br1 90.498(17) 3_666 . ?
Br3 Mo1 Mo2 59.820(15) . . ?
Br3 Mo1 Mo2 119.861(18) . 3_666 ?
Br3 Mo1 Mo3 119.976(18) . 3_666 ?
Br3 Mo1 Mo3 59.806(14) . . ?
Br3 Mo1 Br1 89.534(18) . . ?
Br3 Mo1 Br2 179.81(2) . 3_666 ?
Br4 Mo1 Mo2 59.587(14) 3_666 . ?
Br4 Mo1 Mo2 119.440(19) 3_666 3_666 ?
Br4 Mo1 Mo3 59.453(15) 3_666 3_666 ?
Br4 Mo1 Mo3 119.532(18) 3_666 . ?
Br4 Mo1 Br1 178.75(2) 3_666 . ?
Br4 Mo1 Br2 89.872(18) 3_666 3_666 ?
Br4 Mo1 Br3 90.092(17) 3_666 . ?
O11 Mo1 Mo2 139.13(7) . . ?
O11 Mo1 Mo2 130.87(7) . 3_666 ?
O11 Mo1 Mo3 134.27(8) . 3_666 ?
O11 Mo1 Mo3 135.31(8) . . ?
O11 Mo1 Br1 88.02(8) . . ?
O11 Mo1 Br2 86.76(8) . 3_666 ?
O11 Mo1 Br3 93.43(8) . . ?
O11 Mo1 Br4 93.19(8) . 3_666 ?
Mo1 Mo2 Mo1 89.997(15) . 3_666 ?
Mo1 Mo2 Mo3 60.154(13) . . ?
Mo1 Mo2 Mo3 59.942(14) . 3_666 ?
Mo1 Mo2 Mo3 60.056(13) 3_666 3_666 ?
Mo3 Mo2 Mo1 59.982(14) . 3_666 ?
Mo3 Mo2 Mo3 90.120(16) . 3_666 ?
Br1 Mo2 Mo1 119.252(18) 3_666 . ?
Br1 Mo2 Mo1 59.886(15) 3_666 3_666 ?
Br1 Mo2 Mo3 119.865(18) 3_666 . ?
Br1 Mo2 Mo3 59.310(14) 3_666 3_666 ?
Br1 Mo2 Br2 90.391(17) 3_666 . ?
Br2 Mo2 Mo1 119.914(18) . . ?
Br2 Mo2 Mo1 59.740(14) . 3_666 ?
Br2 Mo2 Mo3 59.760(14) . . ?
Br2 Mo2 Mo3 119.797(18) . 3_666 ?
Br3 Mo2 Mo1 59.606(15) . . ?
Br3 Mo2 Mo1 119.785(18) . 3_666 ?
Br3 Mo2 Mo3 59.805(15) . . ?
Br3 Mo2 Mo3 119.548(18) . 3_666 ?
Br3 Mo2 Br1 178.86(2) . 3_666 ?
Br3 Mo2 Br2 90.308(18) . . ?
Br4 Mo2 Mo1 59.717(14) 3_666 . ?
Br4 Mo2 Mo1 119.479(18) 3_666 3_666 ?
Br4 Mo2 Mo3 119.869(18) 3_666 . ?
Br4 Mo2 Mo3 59.423(14) 3_666 3_666 ?
Br4 Mo2 Br1 89.248(18) 3_666 3_666 ?
Br4 Mo2 Br2 179.21(2) 3_666 . ?
Br4 Mo2 Br3 90.043(17) 3_666 . ?
O21 Mo2 Mo1 138.75(7) . . ?
O21 Mo2 Mo1 131.04(7) . 3_666 ?
O21 Mo2 Mo3 131.27(8) . . ?
O21 Mo2 Mo3 138.34(8) . 3_666 ?
O21 Mo2 Br1 90.30(8) . 3_666 ?
O21 Mo2 Br2 85.02(8) . . ?
O21 Mo2 Br3 90.66(8) . . ?
O21 Mo2 Br4 95.68(8) . 3_666 ?
Mo1 Mo3 Mo1 89.876(16) 3_666 . ?
Mo1 Mo3 Mo2 60.028(14) 3_666 . ?
Mo1 Mo3 Mo2 59.902(13) 3_666 3_666 ?
Mo2 Mo3 Mo1 59.899(13) . . ?
Mo2 Mo3 Mo1 59.889(13) 3_666 . ?
Mo2 Mo3 Mo2 89.880(16) . 3_666 ?
Br1 Mo3 Mo1 119.907(18) . 3_666 ?
Br1 Mo3 Mo1 60.059(14) . . ?
Br1 Mo3 Mo2 119.958(18) . . ?
Br1 Mo3 Mo2 60.005(15) . 3_666 ?
Br1 Mo3 Br2 179.74(2) . . ?
Br1 Mo3 Br3 89.800(17) . . ?
Br2 Mo3 Mo1 59.840(15) . 3_666 ?
Br2 Mo3 Mo1 119.913(19) . . ?
Br2 Mo3 Mo2 60.014(14) . . ?
Br2 Mo3 Mo2 119.742(19) . 3_666 ?
Br3 Mo3 Mo1 119.724(19) . 3_666 ?
Br3 Mo3 Mo1 59.485(14) . . ?
Br3 Mo3 Mo2 59.698(15) . . ?
Br3 Mo3 Mo2 119.374(18) . 3_666 ?
Br3 Mo3 Br2 90.394(17) . . ?
Br4 Mo3 Mo1 59.762(15) . 3_666 ?
Br4 Mo3 Mo1 119.491(18) . . ?
Br4 Mo3 Mo2 119.789(19) . . ?
Br4 Mo3 Mo2 59.603(14) . 3_666 ?
Br4 Mo3 Br1 89.757(17) . . ?
Br4 Mo3 Br2 90.046(17) . . ?
Br4 Mo3 Br3 178.96(2) . . ?
O31 Mo3 Mo1 135.46(8) . 3_666 ?
O31 Mo3 Mo1 134.28(8) . . ?
O31 Mo3 Mo2 130.32(8) . . ?
O31 Mo3 Mo2 139.79(8) . 3_666 ?
O31 Mo3 Br1 92.91(8) . . ?
O31 Mo3 Br2 87.27(8) . . ?
O31 Mo3 Br3 86.77(8) . . ?
O31 Mo3 Br4 94.19(8) . . ?
Mo2 Br1 Mo1 60.309(15) 3_666 . ?
Mo3 Br1 Mo1 60.658(14) . . ?
Mo3 Br1 Mo2 60.685(15) . 3_666 ?
Mo1 Br2 Mo2 60.255(14) 3_666 . ?
Mo1 Br2 Mo3 60.310(15) 3_666 . ?
Mo3 Br2 Mo2 60.225(14) . . ?
Mo1 Br3 Mo2 60.574(15) . . ?
Mo1 Br3 Mo3 60.709(14) . . ?
Mo2 Br3 Mo3 60.497(15) . . ?
Mo2 Br4 Mo1 60.696(14) 3_666 3_666 ?
Mo3 Br4 Mo1 60.785(15) . 3_666 ?
Mo3 Br4 Mo2 60.974(14) . 3_666 ?
C11 O11 Mo1 128.0(3) . . ?
C21 O21 Mo2 128.5(3) . . ?
C31 O31 Mo3 135.5(3) . . ?
O11 C11 C12 111.1(3) . . ?
O12 C11 O11 129.7(4) . . ?
O12 C11 C12 119.2(4) . . ?
C13 C12 C11 112.2(3) . . ?
F11 C12 C11 109.8(3) . . ?
F11 C12 C13 107.6(3) . . ?
F12 C12 C11 112.3(3) . . ?
F12 C12 C13 108.4(3) . . ?
F12 C12 F11 106.1(3) . . ?
C12 C13 C14 117.4(4) . . ?
F13 C13 C12 108.0(4) . . ?
F13 C13 C14 107.3(4) . . ?
F13 C13 F14 108.9(4) . . ?
F14 C13 C12 108.8(4) . . ?
F14 C13 C14 106.3(4) . . ?
F15 C14 C13 109.5(5) . . ?
F16 C14 C13 110.8(5) . . ?
F16 C14 F15 108.2(5) . . ?
F16 C14 F17 109.8(5) . . ?
F17 C14 C13 110.3(5) . . ?
F17 C14 F15 108.0(5) . . ?
O21 C21 C22 111.5(4) . . ?
O22 C21 O21 130.2(4) . . ?
O22 C21 C22 118.3(4) . . ?
C21 C22 C23 112.4(4) . . ?
F21 C22 C21 110.0(4) . . ?
F21 C22 C23 105.4(4) . . ?
F22 C22 C21 110.3(4) . . ?
F22 C22 C23 109.6(4) . . ?
F22 C22 F21 108.9(4) . . ?
C24 C23 C22 117.8(5) . . ?
F23 C23 C22 107.6(4) . . ?
F23 C23 C24 105.1(4) . . ?
F24 C23 C22 110.6(4) . . ?
F24 C23 C24 108.0(5) . . ?
F24 C23 F23 107.2(4) . . ?
F25 C24 C23 109.5(5) . . ?
F25 C24 F27 108.4(5) . . ?
F26 C24 C23 111.1(5) . . ?
F26 C24 F25 106.9(6) . . ?
F26 C24 F27 111.4(5) . . ?
F27 C24 C23 109.5(5) . . ?
O31 C31 C32 110.4(4) . . ?
O32 C31 O31 130.6(4) . . ?
O32 C31 C32 119.0(4) . . ?
C33 C32 C31 114.4(4) . . ?
F31 C32 C31 112.1(4) . . ?
F31 C32 C33 107.2(4) . . ?
F31 C32 F32 106.6(3) . . ?
F32 C32 C31 109.5(4) . . ?
F32 C32 C33 106.6(4) . . ?
C34 C33 C32 116.7(4) . . ?
F33 C33 C32 109.0(4) . . ?
F33 C33 C34 107.3(4) . . ?
F33 C33 F34 108.1(4) . . ?
F34 C33 C32 108.5(4) . . ?
F34 C33 C34 107.1(4) . . ?
F35 C34 C33 109.4(5) . . ?
F36 C34 C33 110.8(4) . . ?
F36 C34 F35 108.3(4) . . ?
F36 C34 F37 109.2(5) . . ?
F37 C34 C33 111.4(4) . . ?
F37 C34 F35 107.7(4) . . ?
C41 N1 C51 106.5(3) . . ?
C41 N1 C61 111.2(3) . . ?
C41 N1 C71 111.4(3) . . ?
C61 N1 C51 110.5(3) . . ?
C71 N1 C51 110.7(3) . . ?
C71 N1 C61 106.6(3) . . ?
N1 C41 H41A 108.3 . . ?
N1 C41 H41B 108.3 . . ?
N1 C41 C42 115.8(4) . . ?
H41A C41 H41B 107.4 . . ?
C42 C41 H41A 108.3 . . ?
C42 C41 H41B 108.3 . . ?
C41 C42 H42A 109.5 . . ?
C41 C42 H42B 109.5 . . ?
C41 C42 C43 110.7(4) . . ?
H42A C42 H42B 108.1 . . ?
C43 C42 H42A 109.5 . . ?
C43 C42 H42B 109.5 . . ?
C42 C43 H43A 109.1 . . ?
C42 C43 H43B 109.1 . . ?
H43A C43 H43B 107.8 . . ?
C44 C43 C42 112.6(4) . . ?
C44 C43 H43A 109.1 . . ?
C44 C43 H43B 109.1 . . ?
C43 C44 H44A 109.5 . . ?
C43 C44 H44B 109.5 . . ?
C43 C44 H44C 109.5 . . ?
H44A C44 H44B 109.5 . . ?
H44A C44 H44C 109.5 . . ?
H44B C44 H44C 109.5 . . ?
N1 C51 H51A 108.5 . . ?
N1 C51 H51B 108.5 . . ?
H51A C51 H51B 107.5 . . ?
C52 C51 N1 115.2(3) . . ?
C52 C51 H51A 108.5 . . ?
C52 C51 H51B 108.5 . . ?
C51 C52 H52A 109.4 . . ?
C51 C52 H52B 109.4 . . ?
C51 C52 C53 111.3(4) . . ?
H52A C52 H52B 108.0 . . ?
C53 C52 H52A 109.4 . . ?
C53 C52 H52B 109.4 . . ?
C52 C53 H53A 108.9 . . ?
C52 C53 H53B 108.9 . . ?
H53A C53 H53B 107.7 . . ?
C54 C53 C52 113.5(4) . . ?
C54 C53 H53A 108.9 . . ?
C54 C53 H53B 108.9 . . ?
C53 C54 H54A 109.5 . . ?
C53 C54 H54B 109.5 . . ?
C53 C54 H54C 109.5 . . ?
H54A C54 H54B 109.5 . . ?
H54A C54 H54C 109.5 . . ?
H54B C54 H54C 109.5 . . ?
N1 C61 H61A 108.5 . . ?
N1 C61 H61B 108.5 . . ?
N1 C61 C62 115.2(3) . . ?
H61A C61 H61B 107.5 . . ?
C62 C61 H61A 108.5 . . ?
C62 C61 H61B 108.5 . . ?
C61 C62 H62A 109.7 . . ?
C61 C62 H62B 109.7 . . ?
H62A C62 H62B 108.2 . . ?
C63 C62 C61 109.9(4) . . ?
C63 C62 H62A 109.7 . . ?
C63 C62 H62B 109.7 . . ?
C62 C63 H63A 109.1 . . ?
C62 C63 H63B 109.1 . . ?
H63A C63 H63B 107.9 . . ?
C64 C63 C62 112.3(4) . . ?
C64 C63 H63A 109.1 . . ?
C64 C63 H63B 109.1 . . ?
C63 C64 H64A 109.5 . . ?
C63 C64 H64B 109.5 . . ?
C63 C64 H64C 109.5 . . ?
H64A C64 H64B 109.5 . . ?
H64A C64 H64C 109.5 . . ?
H64B C64 H64C 109.5 . . ?
N1 C71 H71A 108.5 . . ?
N1 C71 H71B 108.5 . . ?
N1 C71 C72 115.1(4) . . ?
H71A C71 H71B 107.5 . . ?
C72 C71 H71A 108.5 . . ?
C72 C71 H71B 108.5 . . ?
C71 C72 H72A 109.4 . . ?
C71 C72 H72B 109.4 . . ?
C71 C72 C73 111.1(4) . . ?
H72A C72 H72B 108.0 . . ?
C73 C72 H72A 109.4 . . ?
C73 C72 H72B 109.4 . . ?
C72 C73 H73A 108.8 . . ?
C72 C73 H73B 108.8 . . ?
H73A C73 H73B 107.7 . . ?
C74 C73 C72 113.9(5) . . ?
C74 C73 H73A 108.8 . . ?
C74 C73 H73B 108.8 . . ?
C73 C74 H74A 109.5 . . ?
C73 C74 H74B 109.5 . . ?
C73 C74 H74C 109.5 . . ?
H74A C74 H74B 109.5 . . ?
H74A C74 H74C 109.5 . . ?
H74B C74 H74C 109.5 . . ?

loop_
_geom_bond_atom_site_label_1
_geom_bond_atom_site_label_2
_geom_bond_distance
_geom_bond_site_symmetry_2
_geom_bond_publ_flag
Mo1 Mo2 2.6222(5) . ?
Mo1 Mo2 2.6245(5) 3_666 ?
Mo1 Mo3 2.6233(5) 3_666 ?
Mo1 Mo3 2.6289(5) . ?
Mo1 Br1 2.6134(6) . ?
Mo1 Br2 2.6109(6) 3_666 ?
Mo1 Br3 2.5968(6) . ?
Mo1 Br4 2.5967(6) 3_666 ?
Mo1 O11 2.109(3) . ?
Mo2 Mo1 2.6245(5) 3_666 ?
Mo2 Mo3 2.6235(5) . ?
Mo2 Mo3 2.6289(5) 3_666 ?
Mo2 Br1 2.6112(6) 3_666 ?
Mo2 Br2 2.6179(5) . ?
Mo2 Br3 2.6025(6) . ?
Mo2 Br4 2.5932(5) 3_666 ?
Mo2 O21 2.119(3) . ?
Mo3 Mo1 2.6233(5) 3_666 ?
Mo3 Mo2 2.6289(5) 3_666 ?
Mo3 Br1 2.5927(5) . ?
Mo3 Br2 2.6112(5) . ?
Mo3 Br3 2.6054(5) . ?
Mo3 Br4 2.5885(5) . ?
Mo3 O31 2.104(3) . ?
Br1 Mo2 2.6112(6) 3_666 ?
Br2 Mo1 2.6109(6) 3_666 ?
Br4 Mo1 2.5967(6) 3_666 ?
Br4 Mo2 2.5932(5) 3_666 ?
O11 C11 1.288(5) . ?
O12 C11 1.205(5) . ?
O21 C21 1.277(5) . ?
O22 C21 1.215(5) . ?
O31 C31 1.280(5) . ?
O32 C31 1.206(5) . ?
C11 C12 1.544(6) . ?
C12 C13 1.538(6) . ?
C12 F11 1.361(4) . ?
C12 F12 1.356(5) . ?
C13 C14 1.538(7) . ?
C13 F13 1.329(5) . ?
C13 F14 1.331(5) . ?
C14 F15 1.314(6) . ?
C14 F16 1.295(6) . ?
C14 F17 1.311(6) . ?
C21 C22 1.548(6) . ?
C22 C23 1.549(7) . ?
C22 F21 1.360(5) . ?
C22 F22 1.330(6) . ?
C23 C24 1.505(7) . ?
C23 F23 1.363(5) . ?
C23 F24 1.361(6) . ?
C24 F25 1.328(7) . ?
C24 F26 1.299(7) . ?
C24 F27 1.329(7) . ?
C31 C32 1.555(6) . ?
C32 C33 1.531(7) . ?
C32 F31 1.350(5) . ?
C32 F32 1.362(5) . ?
C33 C34 1.525(7) . ?
C33 F33 1.350(5) . ?
C33 F34 1.366(5) . ?
C34 F35 1.334(6) . ?
C34 F36 1.322(6) . ?
C34 F37 1.323(6) . ?
N1 C41 1.516(5) . ?
N1 C51 1.522(5) . ?
N1 C61 1.521(5) . ?
N1 C71 1.517(5) . ?
C41 H41A 0.9900 . ?
C41 H41B 0.9900 . ?
C41 C42 1.517(6) . ?
C42 H42A 0.9900 . ?
C42 H42B 0.9900 . ?
C42 C43 1.521(6) . ?
C43 H43A 0.9900 . ?
C43 H43B 0.9900 . ?
C43 C44 1.521(7) . ?
C44 H44A 0.9800 . ?
C44 H44B 0.9800 . ?
C44 H44C 0.9800 . ?
C51 H51A 0.9900 . ?
C51 H51B 0.9900 . ?
C51 C52 1.517(6) . ?
C52 H52A 0.9900 . ?
C52 H52B 0.9900 . ?
C52 C53 1.532(6) . ?
C53 H53A 0.9900 . ?
C53 H53B 0.9900 . ?
C53 C54 1.498(7) . ?
C54 H54A 0.9800 . ?
C54 H54B 0.9800 . ?
C54 H54C 0.9800 . ?
C61 H61A 0.9900 . ?
C61 H61B 0.9900 . ?
C61 C62 1.525(6) . ?
C62 H62A 0.9900 . ?
C62 H62B 0.9900 . ?
C62 C63 1.524(6) . ?
C63 H63A 0.9900 . ?
C63 H63B 0.9900 . ?
C63 C64 1.518(6) . ?
C64 H64A 0.9800 . ?
C64 H64B 0.9800 . ?
C64 H64C 0.9800 . ?
C71 H71A 0.9900 . ?
C71 H71B 0.9900 . ?
C71 C72 1.523(6) . ?
C72 H72A 0.9900 . ?
C72 H72B 0.9900 . ?
C72 C73 1.531(7) . ?
C73 H73A 0.9900 . ?
C73 H73B 0.9900 . ?
C73 C74 1.497(8) . ?
C74 H74A 0.9800 . ?
C74 H74B 0.9800 . ?
C74 H74C 0.9800 . ?
